data_7700459
loop_
_publ_author_name
'Zhang, Jinhao'
'Jin, Bo'
'Peng, Rufang'
'Niu, Chunhuan'
'Xiao, Lipengcheng'
'Guo, Zhicheng'
'Zhang, Qingchun'

_publ_section_title
;
 Novel strategies for synthesizing energetic materials based on BTO with
 improved performances.
;
_journal_issue 31
_journal_name_full 'Dalton transactions (Cambridge, England : 2003)'
_journal_page_first 11848
_journal_page_last 11854
_journal_paper_doi 10.1039/c9dt02334h
_journal_volume 48
_journal_year 2019
_chemical_formula_moiety 'C2 H N8 O2, C H7 N4'
_chemical_formula_sum 'C3 H8 N12 O2'
_chemical_formula_weight 244.21
_space_group_crystal_system monoclinic
_space_group_IT_number 14
_space_group_name_Hall '-P 2yn'
_space_group_name_H-M_alt 'P 1 21/n 1'
_symmetry_space_group_name_Hall '-P 2yn'
_symmetry_space_group_name_H-M 'P 1 21/n 1'
_atom_sites_solution_hydrogens mixed
_atom_sites_solution_primary dual
_audit_creation_date 2018-11-12
_audit_creation_method
;
Olex2 1.2
(compiled 2018.05.29 svn.r3508 for OlexSys, GUI svn.r5506)
;
_audit_update_record
;
2018-11-19 deposited with the CCDC.    2019-07-02 downloaded from the CCDC.
;
_cell_angle_alpha 90
_cell_angle_beta 98.532(2)
_cell_angle_gamma 90
_cell_formula_units_Z 4
_cell_length_a 7.3674(7)
_cell_length_b 6.5154(6)
_cell_length_c 20.4844(18)
_cell_measurement_reflns_used 2891
_cell_measurement_temperature 293(2)
_cell_measurement_theta_max 24.606
_cell_measurement_theta_min 3.108
_cell_volume 972.40(15)
_computing_cell_refinement 'SAINT V8.38A (?, 2016)'
_computing_data_reduction 'SAINT V8.38A (?, 2016)'
_computing_molecular_graphics 'Olex2 (Dolomanov et al., 2009)'
_computing_publication_material 'Olex2 (Dolomanov et al., 2009)'
_computing_structure_refinement 'ShelXL (Sheldrick, 2015)'
_computing_structure_solution 'ShelXT (Sheldrick, 2015)'
_diffrn_ambient_temperature 293(2)
_diffrn_measured_fraction_theta_full 0.999
_diffrn_measured_fraction_theta_max 0.999
_diffrn_measurement_device_type 'CCD area detector'
_diffrn_measurement_method 'phi and omega scans'
_diffrn_radiation_monochromator graphite
_diffrn_radiation_type MoK\a
_diffrn_radiation_wavelength 0.71073
_diffrn_reflns_av_R_equivalents 0.0485
_diffrn_reflns_av_unetI/netI 0.0426
_diffrn_reflns_Laue_measured_fraction_full 0.999
_diffrn_reflns_Laue_measured_fraction_max 0.999
_diffrn_reflns_limit_h_max 8
_diffrn_reflns_limit_h_min -8
_diffrn_reflns_limit_k_max 7
_diffrn_reflns_limit_k_min -7
_diffrn_reflns_limit_l_max 24
_diffrn_reflns_limit_l_min -24
_diffrn_reflns_number 9274
_diffrn_reflns_point_group_measured_fraction_full 0.999
_diffrn_reflns_point_group_measured_fraction_max 0.999
_diffrn_reflns_theta_full 25.006
_diffrn_reflns_theta_max 25.006
_diffrn_reflns_theta_min 3.109
_exptl_absorpt_coefficient_mu 0.140
_exptl_absorpt_correction_T_max 0.7456
_exptl_absorpt_correction_T_min 0.6518
_exptl_absorpt_correction_type multi-scan
_exptl_absorpt_process_details
;
SADABS-2016/2 (Bruker,2016/2) was used for absorption correction.
wR2(int) was 0.0629 before and 0.0553 after correction.
The Ratio of minimum to maximum transmission is 0.8742.
The \l/2 correction factor is Not present.
;
_exptl_crystal_density_diffrn 1.668
_exptl_crystal_description block
_exptl_crystal_F_000 504
_exptl_crystal_size_max 0.17
_exptl_crystal_size_mid 0.16
_exptl_crystal_size_min 0.15
_refine_diff_density_max 0.218
_refine_diff_density_min -0.307
_refine_diff_density_rms 0.055
_refine_ls_extinction_method none
_refine_ls_goodness_of_fit_ref 1.095
_refine_ls_hydrogen_treatment mixed
_refine_ls_matrix_type full
_refine_ls_number_parameters 166
_refine_ls_number_reflns 1715
_refine_ls_number_restraints 3
_refine_ls_restrained_S_all 1.096
_refine_ls_R_factor_all 0.0868
_refine_ls_R_factor_gt 0.0503
_refine_ls_shift/su_max 0.000
_refine_ls_shift/su_mean 0.000
_refine_ls_structure_factor_coef Fsqd
_refine_ls_weighting_details 'w=1/[\s^2^(Fo^2^)+(0.0575P)^2^+0.2672P] where P=(Fo^2^+2Fc^2^)/3'
_refine_ls_weighting_scheme calc
_refine_ls_wR_factor_gt 0.1102
_refine_ls_wR_factor_ref 0.1233
_reflns_Friedel_coverage 0.000
_reflns_number_gt 1176
_reflns_number_total 1715
_reflns_threshold_expression 'I > 2\s(I)'
_cod_data_source_file c9dt02334h2.cif
_cod_data_source_block 44
_cod_depositor_comments 'Adding full bibliography for 7700455--7700459.cif.'
_cod_database_code 7700459
_shelx_shelxl_version_number 2014/7
_shelx_space_group_comment
;
The symmetry employed for this shelxl refinement is uniquely defined
by the following loop, which should always be used as a source of
symmetry information in preference to the above space-group names.
They are only intended as comments.
;
_shelx_estimated_absorpt_t_max 0.979
_shelx_estimated_absorpt_t_min 0.977
_olex2_refinement_description
;
1. Fixed Uiso
 At 1.2 times of:
  All N(H) groups, All N(H,H) groups
2. Restrained distances
 O1-H1
 0.86 with sigma of 0.02
 N12-H12B
 0.86 with sigma of 0.02
 N12-H12A
 0.86 with sigma of 0.02
3.a Aromatic/amide H refined with riding coordinates:
 N11(H11)
3.b X=CH2 refined with riding coordinates:
 N9(H9A,H9B), N10(H10A,H10B)
;
_olex2_submission_special_instructions 'No special instructions were received'

loop_
_space_group_symop_operation_xyz
'x, y, z'
'-x+1/2, y+1/2, -z+1/2'
'-x, -y, -z'
'x-1/2, -y-1/2, z-1/2'

loop_
_atom_site_label
_atom_site_type_symbol
_atom_site_fract_x
_atom_site_fract_y
_atom_site_fract_z
_atom_site_U_iso_or_equiv
_atom_site_adp_type
_atom_site_occupancy
_atom_site_site_symmetry_order
_atom_site_calc_flag
_atom_site_refinement_flags_posn
O1 O 1.0762(2) 0.6279(4) 0.23469(9) 0.0607(7) Uani 1 1 d D
H1 H 1.181(4) 0.625(7) 0.2174(17) 0.142(19) Uiso 1 1 d D
O2 O 0.3724(2) 0.6421(3) 0.19516(8) 0.0472(6) Uani 1 1 d .
N1 N 0.6848(3) 0.5404(3) 0.12441(9) 0.0373(6) Uani 1 1 d .
N2 N 0.8181(3) 0.5445(4) 0.08626(10) 0.0430(6) Uani 1 1 d .
N3 N 0.9783(3) 0.5763(4) 0.12170(10) 0.0434(6) Uani 1 1 d .
N4 N 0.9461(3) 0.5919(3) 0.18355(10) 0.0347(5) Uani 1 1 d .
N5 N 0.7639(3) 0.5575(3) 0.30675(10) 0.0343(6) Uani 1 1 d .
N6 N 0.6322(3) 0.5807(3) 0.34406(10) 0.0386(6) Uani 1 1 d .
N7 N 0.4730(3) 0.6144(4) 0.30826(10) 0.0395(6) Uani 1 1 d .
N8 N 0.5039(2) 0.6137(3) 0.24590(9) 0.0314(5) Uani 1 1 d .
N9 N 0.8195(3) 0.7912(4) 0.53777(11) 0.0578(7) Uani 1 1 d .
H9A H 0.7868 0.8541 0.5010 0.069 Uiso 1 1 calc R
H9B H 0.8636 0.8594 0.5725 0.069 Uiso 1 1 calc R
N10 N 0.7352(3) 0.4824(4) 0.48909(10) 0.0507(7) Uani 1 1 d .
H10A H 0.7017 0.5424 0.4518 0.061 Uiso 1 1 calc R
H10B H 0.7249 0.3514 0.4922 0.061 Uiso 1 1 calc R
N11 N 0.8540(3) 0.4961(4) 0.59773(10) 0.0415(6) Uani 1 1 d .
H11 H 0.8957 0.5651 0.6325 0.050 Uiso 1 1 calc R
N12 N 0.8403(4) 0.2833(4) 0.60041(12) 0.0463(7) Uani 1 1 d D
H12A H 0.766(4) 0.245(5) 0.6275(13) 0.070(11) Uiso 1 1 d D
H12B H 0.947(3) 0.228(5) 0.6158(16) 0.082(12) Uiso 1 1 d D
C1 C 0.7663(3) 0.5707(4) 0.18537(11) 0.0270(6) Uani 1 1 d .
C2 C 0.6822(3) 0.5795(4) 0.24488(11) 0.0262(6) Uani 1 1 d .
C3 C 0.8019(3) 0.5904(4) 0.54099(11) 0.0325(6) Uani 1 1 d .

loop_
_atom_site_aniso_label
_atom_site_aniso_U_11
_atom_site_aniso_U_22
_atom_site_aniso_U_33
_atom_site_aniso_U_23
_atom_site_aniso_U_13
_atom_site_aniso_U_12
O1 0.0213(10) 0.126(2) 0.0331(11) -0.0188(12) 0.0004(9) -0.0088(11)
O2 0.0201(9) 0.0917(16) 0.0280(10) 0.0102(10) -0.0020(8) 0.0020(9)
N1 0.0313(12) 0.0582(15) 0.0217(11) -0.0024(10) 0.0019(10) -0.0032(11)
N2 0.0395(13) 0.0645(17) 0.0258(12) -0.0028(11) 0.0073(11) -0.0017(12)
N3 0.0357(13) 0.0679(18) 0.0280(12) -0.0053(11) 0.0097(10) -0.0019(12)
N4 0.0231(11) 0.0557(15) 0.0248(11) -0.0050(11) 0.0019(9) -0.0012(10)
N5 0.0288(11) 0.0496(15) 0.0235(11) 0.0029(10) -0.0001(9) 0.0027(10)
N6 0.0353(13) 0.0593(16) 0.0209(11) 0.0013(11) 0.0031(10) -0.0020(11)
N7 0.0345(12) 0.0616(16) 0.0235(11) 0.0046(11) 0.0073(10) 0.0002(11)
N8 0.0210(11) 0.0491(14) 0.0239(11) 0.0049(10) 0.0026(9) -0.0006(10)
N9 0.089(2) 0.0508(18) 0.0297(14) 0.0001(13) -0.0060(13) -0.0015(15)
N10 0.0691(17) 0.0531(16) 0.0246(12) -0.0005(12) -0.0105(12) -0.0018(13)
N11 0.0529(15) 0.0474(16) 0.0213(12) -0.0009(11) -0.0037(11) -0.0008(12)
N12 0.0486(17) 0.0515(18) 0.0394(15) 0.0093(13) 0.0078(13) 0.0099(14)
C1 0.0229(13) 0.0336(15) 0.0240(13) 0.0012(11) 0.0018(10) 0.0012(11)
C2 0.0217(12) 0.0332(15) 0.0224(13) -0.0007(11) -0.0012(10) -0.0014(11)
C3 0.0281(13) 0.0470(19) 0.0220(14) -0.0023(13) 0.0029(11) 0.0061(13)

loop_
_atom_type_symbol
_atom_type_description
_atom_type_scat_dispersion_real
_atom_type_scat_dispersion_imag
_atom_type_scat_source
C C 0.0033 0.0016 'International Tables Vol C Tables 4.2.6.8 and 6.1.1.4'
H H 0.0000 0.0000 'International Tables Vol C Tables 4.2.6.8 and 6.1.1.4'
N N 0.0061 0.0033 'International Tables Vol C Tables 4.2.6.8 and 6.1.1.4'
O O 0.0106 0.0060 'International Tables Vol C Tables 4.2.6.8 and 6.1.1.4'

loop_
_geom_angle_atom_site_label_1
_geom_angle_atom_site_label_2
_geom_angle_atom_site_label_3
_geom_angle
N4 O1 H1 104(2)
C1 N1 N2 106.21(19)
N3 N2 N1 110.97(19)
N2 N3 N4 105.51(19)
O1 N4 C1 126.6(2)
N3 N4 O1 123.68(19)
N3 N4 C1 109.7(2)
C2 N5 N6 105.67(18)
N7 N6 N5 111.56(18)
N6 N7 N8 105.71(19)
O2 N8 N7 122.91(18)
O2 N8 C2 128.15(19)
N7 N8 C2 108.94(19)
H9A N9 H9B 120.0
C3 N9 H9A 120.0
C3 N9 H9B 120.0
H10A N10 H10B 120.0
C3 N10 H10A 120.0
C3 N10 H10B 120.0
N12 N11 H11 120.5
C3 N11 H11 120.5
C3 N11 N12 119.0(2)
N11 N12 H12A 112(2)
N11 N12 H12B 111(2)
H12A N12 H12B 105(3)
N1 C1 N4 107.6(2)
N1 C1 C2 127.8(2)
N4 C1 C2 124.6(2)
N5 C2 N8 108.1(2)
N5 C2 C1 127.5(2)
N8 C2 C1 124.3(2)
N9 C3 N11 119.2(2)
N10 C3 N9 121.4(2)
N10 C3 N11 119.3(3)

loop_
_geom_bond_atom_site_label_1
_geom_bond_atom_site_label_2
_geom_bond_distance
O1 H1 0.897(19)
O1 N4 1.332(2)
O2 N8 1.325(2)
N1 N2 1.343(3)
N1 C1 1.318(3)
N2 N3 1.308(3)
N3 N4 1.327(3)
N4 C1 1.338(3)
N5 N6 1.330(3)
N5 C2 1.328(3)
N6 N7 1.307(3)
N7 N8 1.330(3)
N8 C2 1.335(3)
N9 H9A 0.8600
N9 H9B 0.8600
N9 C3 1.317(3)
N10 H10A 0.8600
N10 H10B 0.8600
N10 C3 1.309(3)
N11 H11 0.8600
N11 N12 1.392(3)
N11 C3 1.320(3)
N12 H12A 0.871(18)
N12 H12B 0.878(18)
C1 C2 1.448(3)
